data_1548214
loop_
_publ_author_name
'Franz, Daniel'
'Szilvasi, Tibor'
'Irran, Elisabeth'
'Inoue, Shigeyoshi'

_publ_section_title
;
 A monotopic aluminum telluride with an Al=Te double bond stabilized by
 N-heterocyclic carbenes
;
_journal_name_full 'Nature Communications'
_journal_page_first 10037
_journal_paper_doi 10.1038/ncomms10037
_journal_volume 6
_journal_year 2015
_chemical_formula_sum 'C45 H68 Al N7 Te'
_chemical_formula_weight 861.64
_space_group_IT_number 14
_symmetry_cell_setting monoclinic
_symmetry_space_group_name_Hall '-P 2ybc'
_symmetry_space_group_name_H-M 'P 1 21/c 1'
_atom_sites_solution_hydrogens geom
_atom_sites_solution_primary direct
_atom_sites_solution_secondary difmap
_cell_angle_alpha 90.00
_cell_angle_beta 95.069(3)
_cell_angle_gamma 90.00
_cell_formula_units_Z 4
_cell_length_a 12.2033(4)
_cell_length_b 19.6490(7)
_cell_length_c 19.4970(6)
_cell_measurement_reflns_used 9129
_cell_measurement_temperature 150.00(10)
_cell_measurement_theta_max 73.3790
_cell_measurement_theta_min 3.1930
_cell_volume 4656.8(3)
_computing_cell_refinement
;
CrysAlisPro, Agilent Technologies,
Version 1.171.37.35 (release 13-08-2014 CrysAlis171 .NET)
(compiled Aug 13 2014,18:06:01)
;
_computing_data_collection
;
CrysAlisPro, Agilent Technologies,
Version 1.171.37.35 (release 13-08-2014 CrysAlis171 .NET)
(compiled Aug 13 2014,18:06:01)
;
_computing_data_reduction
;
CrysAlisPro, Agilent Technologies,
Version 1.171.37.35 (release 13-08-2014 CrysAlis171 .NET)
(compiled Aug 13 2014,18:06:01)
;
_computing_structure_refinement 'SHELXL-97 (Sheldrick, 1997)'
_computing_structure_solution 'SHELXS-97 (Sheldrick, 1990)'
_diffrn_ambient_environment N~2~
_diffrn_ambient_temperature 150.00(10)
_diffrn_detector 'CCD plate'
_diffrn_detector_area_resol_mean 10.5435
_diffrn_detector_type Atlas
_diffrn_measured_fraction_theta_full 0.962
_diffrn_measured_fraction_theta_max 0.962
_diffrn_measurement_device 'four-circle diffractometer'
_diffrn_measurement_device_type 'SuperNova, Single source at offset, Atlas'
_diffrn_measurement_method '\w scans'
_diffrn_radiation_monochromator mirror
_diffrn_radiation_probe x-ray
_diffrn_radiation_type 'Cu K\a'
_diffrn_radiation_wavelength 1.54184
_diffrn_reflns_av_R_equivalents 0.0506
_diffrn_reflns_av_sigmaI/netI 0.0568
_diffrn_reflns_limit_h_max 14
_diffrn_reflns_limit_h_min -11
_diffrn_reflns_limit_k_max 23
_diffrn_reflns_limit_k_min -23
_diffrn_reflns_limit_l_max 18
_diffrn_reflns_limit_l_min -23
_diffrn_reflns_number 16375
_diffrn_reflns_theta_full 67.49
_diffrn_reflns_theta_max 67.49
_diffrn_reflns_theta_min 3.20
_diffrn_source 'sealed X-ray tube'
_diffrn_source_type 'SuperNova (Cu) X-ray Source'
_exptl_absorpt_coefficient_mu 5.499
_exptl_absorpt_correction_T_max 0.6374
_exptl_absorpt_correction_T_min 0.2422
_exptl_absorpt_correction_type multi-scan
_exptl_absorpt_process_details
;
CrysAlisPro, Agilent Technologies,
Version 1.171.37.35 (release 13-08-2014 CrysAlis171 .NET)
(compiled Aug 13 2014,18:06:01)
Empirical absorption correction using spherical harmonics,
 implemented in SCALE3 ABSPACK scaling algorithm.
;
_exptl_crystal_colour yellow
_exptl_crystal_density_diffrn 1.229
_exptl_crystal_density_method 'not measured'
_exptl_crystal_description plate
_exptl_crystal_F_000 1808
_exptl_crystal_size_max 0.36
_exptl_crystal_size_mid 0.21
_exptl_crystal_size_min 0.09
_refine_diff_density_max 2.328
_refine_diff_density_min -1.509
_refine_diff_density_rms 0.144
_refine_ls_extinction_method none
_refine_ls_goodness_of_fit_ref 1.064
_refine_ls_hydrogen_treatment constr
_refine_ls_matrix_type full
_refine_ls_number_parameters 503
_refine_ls_number_reflns 8090
_refine_ls_number_restraints 0
_refine_ls_restrained_S_all 1.064
_refine_ls_R_factor_all 0.0717
_refine_ls_R_factor_gt 0.0529
_refine_ls_shift/su_max 0.001
_refine_ls_shift/su_mean 0.000
_refine_ls_structure_factor_coef Fsqd
_refine_ls_weighting_details 'calc w=1/[\s^2^(Fo^2^)+(0.0877P)^2^+14.2692P] where P=(Fo^2^+2Fc^2^)/3'
_refine_ls_weighting_scheme calc
_refine_ls_wR_factor_gt 0.1348
_refine_ls_wR_factor_ref 0.1709
_reflns_number_gt 6932
_reflns_number_total 8090
_reflns_threshold_expression >2sigma(I)
_cod_data_source_file ncomms10037-s3.cif
_cod_data_source_block cu-1265
_cod_original_sg_symbol_H-M P21/c
_cod_database_code 1548214

loop_
_symmetry_equiv_pos_as_xyz
'x, y, z'
'-x, y+1/2, -z+1/2'
'-x, -y, -z'
'x, -y-1/2, z-1/2'

loop_
_atom_site_label
_atom_site_type_symbol
_atom_site_fract_x
_atom_site_fract_y
_atom_site_fract_z
_atom_site_U_iso_or_equiv
_atom_site_adp_type
_atom_site_occupancy
_atom_site_symmetry_multiplicity
_atom_site_calc_flag
_atom_site_refinement_flags
_atom_site_disorder_assembly
_atom_site_disorder_group
Te1 Te 0.41278(3) 0.737473(17) 0.446057(15) 0.02812(14) Uani 1 1 d . . .
Al1 Al 0.39314(11) 0.72291(7) 0.57244(7) 0.0194(3) Uani 1 1 d . . .
N1 N 0.2595(3) 0.73618(19) 0.6030(2) 0.0221(9) Uani 1 1 d . . .
N2 N 0.1639(3) 0.8440(2) 0.5766(2) 0.0216(8) Uani 1 1 d . . .
N3 N 0.0650(3) 0.7516(2) 0.5892(3) 0.0319(10) Uani 1 1 d . . .
N4 N 0.3897(3) 0.56683(19) 0.60695(19) 0.0201(8) Uani 1 1 d . . .
N5 N 0.5471(3) 0.5989(2) 0.57837(19) 0.0207(8) Uani 1 1 d . . .
N6 N 0.5296(3) 0.7510(2) 0.7103(2) 0.0208(8) Uani 1 1 d . . .
N7 N 0.5806(3) 0.8191(2) 0.6329(2) 0.0239(8) Uani 1 1 d . . .
C1 C 0.1757(4) 0.7731(2) 0.5908(2) 0.0228(10) Uani 1 1 d . . .
C2 C 0.0533(4) 0.8614(3) 0.5680(3) 0.0347(12) Uani 1 1 d . . .
H2A H 0.0249 0.9057 0.5582 0.042 Uiso 1 1 calc R . .
C3 C -0.0065(4) 0.8059(3) 0.5758(3) 0.0418(14) Uani 1 1 d . . .
H3A H -0.0846 0.8037 0.5727 0.050 Uiso 1 1 calc R . .
C4 C 0.2496(4) 0.8940(2) 0.5821(2) 0.0245(10) Uani 1 1 d . . .
C5 C 0.2764(4) 0.9285(2) 0.5228(2) 0.0256(10) Uani 1 1 d . . .
C6 C 0.3530(4) 0.9810(3) 0.5309(3) 0.0308(11) Uani 1 1 d . . .
H6A H 0.3724 1.0051 0.4915 0.037 Uiso 1 1 calc R . .
C7 C 0.4015(5) 0.9991(3) 0.5954(3) 0.0345(12) Uani 1 1 d . . .
H7A H 0.4530 1.0354 0.5997 0.041 Uiso 1 1 calc R . .
C8 C 0.3753(5) 0.9645(3) 0.6528(3) 0.0356(12) Uani 1 1 d . . .
H8A H 0.4099 0.9766 0.6966 0.043 Uiso 1 1 calc R . .
C9 C 0.2987(4) 0.9117(3) 0.6477(2) 0.0272(10) Uani 1 1 d . . .
C10 C 0.2218(4) 0.9130(3) 0.4511(3) 0.0316(12) Uani 1 1 d . . .
H10A H 0.1905 0.8660 0.4511 0.038 Uiso 1 1 calc R . .
C11 C 0.3029(5) 0.9170(3) 0.3963(3) 0.0387(13) Uani 1 1 d . . .
H11A H 0.3653 0.8867 0.4088 0.058 Uiso 1 1 calc R . .
H11B H 0.3295 0.9638 0.3930 0.058 Uiso 1 1 calc R . .
H11C H 0.2663 0.9030 0.3518 0.058 Uiso 1 1 calc R . .
C12 C 0.1271(5) 0.9640(4) 0.4324(3) 0.0543(18) Uani 1 1 d . . .
H12A H 0.0942 0.9546 0.3857 0.081 Uiso 1 1 calc R . .
H12B H 0.1561 1.0105 0.4347 0.081 Uiso 1 1 calc R . .
H12C H 0.0710 0.9590 0.4651 0.081 Uiso 1 1 calc R . .
C13 C 0.2627(5) 0.8783(3) 0.7124(3) 0.0361(13) Uani 1 1 d . . .
H13A H 0.2435 0.8300 0.7008 0.043 Uiso 1 1 calc R . .
C14 C 0.3526(5) 0.8776(3) 0.7723(3) 0.0428(14) Uani 1 1 d . . .
H14A H 0.4210 0.8600 0.7562 0.064 Uiso 1 1 calc R . .
H14B H 0.3297 0.8483 0.8091 0.064 Uiso 1 1 calc R . .
H14C H 0.3647 0.9239 0.7899 0.064 Uiso 1 1 calc R . .
C15 C 0.1595(5) 0.9127(4) 0.7349(3) 0.0546(18) Uani 1 1 d . . .
H15A H 0.1002 0.9094 0.6977 0.082 Uiso 1 1 calc R . .
H15B H 0.1752 0.9607 0.7453 0.082 Uiso 1 1 calc R . .
H15C H 0.1368 0.8899 0.7761 0.082 Uiso 1 1 calc R . .
C16 C 0.0323(4) 0.6847(3) 0.6075(3) 0.0283(11) Uani 1 1 d . . .
C17 C 0.0083(4) 0.6375(3) 0.5551(3) 0.0313(11) Uani 1 1 d . . .
C18 C -0.0248(4) 0.5727(3) 0.5742(3) 0.0310(11) Uani 1 1 d . . .
H18A H -0.0415 0.5392 0.5397 0.037 Uiso 1 1 calc R . .
C19 C -0.0335(4) 0.5563(3) 0.6423(3) 0.0333(12) Uani 1 1 d . . .
H19A H -0.0541 0.5115 0.6543 0.040 Uiso 1 1 calc R . .
C20 C -0.0125(4) 0.6045(3) 0.6931(3) 0.0323(12) Uani 1 1 d . . .
H20A H -0.0206 0.5929 0.7397 0.039 Uiso 1 1 calc R . .
C21 C 0.0204(4) 0.6703(3) 0.6769(3) 0.0288(11) Uani 1 1 d . . .
C22 C 0.0165(5) 0.6546(3) 0.4794(3) 0.0402(13) Uani 1 1 d . . .
H22A H 0.0217 0.7051 0.4748 0.048 Uiso 1 1 calc R . .
C23 C 0.1169(5) 0.6233(3) 0.4533(3) 0.0449(14) Uani 1 1 d . . .
H23A H 0.1829 0.6415 0.4793 0.067 Uiso 1 1 calc R . .
H23B H 0.1189 0.6341 0.4044 0.067 Uiso 1 1 calc R . .
H23C H 0.1145 0.5738 0.4592 0.067 Uiso 1 1 calc R . .
C24 C -0.0869(5) 0.6297(5) 0.4340(4) 0.073(3) Uani 1 1 d . . .
H24A H -0.0795 0.6414 0.3858 0.109 Uiso 1 1 calc R . .
H24B H -0.1526 0.6517 0.4492 0.109 Uiso 1 1 calc R . .
H24C H -0.0938 0.5802 0.4384 0.109 Uiso 1 1 calc R . .
C25 C 0.0387(5) 0.7248(3) 0.7320(3) 0.0395(14) Uani 1 1 d . . .
H25A H 0.0570 0.7680 0.7084 0.047 Uiso 1 1 calc R . .
C26 C 0.1344(6) 0.7084(4) 0.7833(4) 0.0577(19) Uani 1 1 d . . .
H26A H 0.2011 0.7034 0.7593 0.087 Uiso 1 1 calc R . .
H26B H 0.1197 0.6658 0.8070 0.087 Uiso 1 1 calc R . .
H26C H 0.1446 0.7453 0.8171 0.087 Uiso 1 1 calc R . .
C27 C -0.0668(7) 0.7374(5) 0.7662(5) 0.083(3) Uani 1 1 d . . .
H27A H -0.0598 0.7797 0.7929 0.125 Uiso 1 1 calc R . .
H27B H -0.0798 0.6994 0.7969 0.125 Uiso 1 1 calc R . .
H27C H -0.1287 0.7413 0.7308 0.125 Uiso 1 1 calc R . .
C28 C 0.4458(4) 0.6231(2) 0.5906(2) 0.0206(9) Uani 1 1 d . . .
C29 C 0.4530(4) 0.5076(2) 0.6032(2) 0.0237(10) Uani 1 1 d . . .
C30 C 0.5527(4) 0.5286(2) 0.5855(2) 0.0248(10) Uani 1 1 d . . .
C31 C 0.2755(4) 0.5672(3) 0.6253(3) 0.0259(10) Uani 1 1 d . . .
H31A H 0.2326 0.5329 0.5971 0.031 Uiso 1 1 calc R . .
H31B H 0.2426 0.6124 0.6143 0.031 Uiso 1 1 calc R . .
C32 C 0.2672(4) 0.5519(3) 0.7007(3) 0.0334(12) Uani 1 1 d . . .
H32A H 0.1897 0.5473 0.7093 0.050 Uiso 1 1 calc R . .
H32B H 0.3005 0.5892 0.7287 0.050 Uiso 1 1 calc R . .
H32C H 0.3061 0.5094 0.7129 0.050 Uiso 1 1 calc R . .
C33 C 0.6391(4) 0.6406(3) 0.5592(3) 0.0262(10) Uani 1 1 d . . .
H33A H 0.6098 0.6832 0.5375 0.031 Uiso 1 1 calc R . .
H33B H 0.6785 0.6158 0.5247 0.031 Uiso 1 1 calc R . .
C34 C 0.7203(4) 0.6585(3) 0.6204(3) 0.0309(11) Uani 1 1 d . . .
H34A H 0.7844 0.6814 0.6041 0.046 Uiso 1 1 calc R . .
H34B H 0.7439 0.6168 0.6450 0.046 Uiso 1 1 calc R . .
H34C H 0.6847 0.6889 0.6516 0.046 Uiso 1 1 calc R . .
C35 C 0.4127(4) 0.4383(2) 0.6164(3) 0.0295(11) Uani 1 1 d . . .
H35A H 0.4591 0.4048 0.5956 0.044 Uiso 1 1 calc R . .
H35B H 0.3366 0.4338 0.5963 0.044 Uiso 1 1 calc R . .
H35C H 0.4156 0.4306 0.6662 0.044 Uiso 1 1 calc R . .
C36 C 0.6522(4) 0.4872(3) 0.5723(2) 0.0274(11) Uani 1 1 d . . .
H36A H 0.6350 0.4386 0.5760 0.041 Uiso 1 1 calc R . .
H36B H 0.7132 0.4989 0.6063 0.041 Uiso 1 1 calc R . .
H36C H 0.6732 0.4969 0.5259 0.041 Uiso 1 1 calc R . .
C37 C 0.5069(4) 0.7690(2) 0.6432(2) 0.0192(9) Uani 1 1 d . . .
C38 C 0.6175(4) 0.7893(3) 0.7417(2) 0.0271(11) Uani 1 1 d . . .
C39 C 0.6493(4) 0.8321(3) 0.6929(2) 0.0264(10) Uani 1 1 d . . .
C40 C 0.4658(4) 0.7022(3) 0.7473(2) 0.0253(10) Uani 1 1 d . . .
H40A H 0.3965 0.6918 0.7189 0.030 Uiso 1 1 calc R . .
H40B H 0.4462 0.7233 0.7906 0.030 Uiso 1 1 calc R . .
C41 C 0.5269(4) 0.6363(3) 0.7641(3) 0.0339(12) Uani 1 1 d . . .
H41A H 0.4814 0.6064 0.7901 0.051 Uiso 1 1 calc R . .
H41B H 0.5960 0.6462 0.7918 0.051 Uiso 1 1 calc R . .
H41C H 0.5428 0.6137 0.7213 0.051 Uiso 1 1 calc R . .
C42 C 0.5840(4) 0.8574(3) 0.5690(3) 0.0295(11) Uani 1 1 d . . .
H42A H 0.5877 0.9066 0.5801 0.035 Uiso 1 1 calc R . .
H42B H 0.5147 0.8493 0.5398 0.035 Uiso 1 1 calc R . .
C43 C 0.6800(4) 0.8393(3) 0.5282(3) 0.0358(12) Uani 1 1 d . . .
H43A H 0.6731 0.8638 0.4842 0.054 Uiso 1 1 calc R . .
H43B H 0.6800 0.7902 0.5194 0.054 Uiso 1 1 calc R . .
H43C H 0.7491 0.8523 0.5545 0.054 Uiso 1 1 calc R . .
C44 C 0.6585(4) 0.7803(3) 0.8159(3) 0.0339(12) Uani 1 1 d . . .
H44A H 0.7083 0.8178 0.8303 0.051 Uiso 1 1 calc R . .
H44B H 0.6980 0.7370 0.8217 0.051 Uiso 1 1 calc R . .
H44C H 0.5960 0.7803 0.8442 0.051 Uiso 1 1 calc R . .
C45 C 0.7367(5) 0.8849(3) 0.6978(3) 0.0401(13) Uani 1 1 d . . .
H45A H 0.7672 0.8893 0.7458 0.060 Uiso 1 1 calc R . .
H45B H 0.7053 0.9286 0.6817 0.060 Uiso 1 1 calc R . .
H45C H 0.7952 0.8716 0.6691 0.060 Uiso 1 1 calc R . .

loop_
_atom_site_aniso_label
_atom_site_aniso_U_11
_atom_site_aniso_U_22
_atom_site_aniso_U_33
_atom_site_aniso_U_23
_atom_site_aniso_U_13
_atom_site_aniso_U_12
Te1 0.0325(2) 0.0318(2) 0.01906(19) 0.00177(11) -0.00310(14) 0.00418(13)
Al1 0.0155(6) 0.0209(6) 0.0206(7) -0.0003(5) -0.0060(5) 0.0017(5)
N1 0.0166(19) 0.024(2) 0.024(2) 0.0001(15) -0.0079(16) 0.0049(16)
N2 0.0133(17) 0.0197(19) 0.031(2) 0.0035(16) -0.0028(15) -0.0008(15)
N3 0.015(2) 0.025(2) 0.054(3) 0.006(2) -0.001(2) 0.0099(17)
N4 0.0147(17) 0.0198(19) 0.0243(19) 0.0010(15) -0.0061(15) -0.0006(15)
N5 0.0160(17) 0.023(2) 0.0220(19) 0.0033(15) -0.0037(15) 0.0042(16)
N6 0.0159(18) 0.0258(19) 0.020(2) 0.0007(15) -0.0047(16) 0.0007(16)
N7 0.0168(18) 0.025(2) 0.029(2) -0.0001(16) -0.0063(16) -0.0004(16)
C1 0.018(2) 0.025(2) 0.024(2) 0.0023(18) -0.0058(18) -0.0024(19)
C2 0.017(2) 0.031(3) 0.054(3) 0.010(2) -0.010(2) 0.000(2)
C3 0.021(3) 0.030(3) 0.073(4) 0.012(3) -0.004(3) 0.007(2)
C4 0.022(2) 0.021(2) 0.028(2) 0.0000(19) -0.0099(19) 0.0003(19)
C5 0.026(2) 0.022(2) 0.027(2) 0.0006(19) -0.0059(19) 0.004(2)
C6 0.033(3) 0.025(3) 0.034(3) 0.001(2) 0.001(2) -0.003(2)
C7 0.036(3) 0.027(3) 0.039(3) -0.005(2) -0.002(2) -0.007(2)
C8 0.039(3) 0.035(3) 0.030(3) -0.009(2) -0.011(2) -0.001(2)
C9 0.027(2) 0.027(3) 0.026(2) -0.003(2) -0.004(2) 0.000(2)
C10 0.031(3) 0.031(3) 0.030(3) 0.005(2) -0.011(2) -0.004(2)
C11 0.052(3) 0.039(3) 0.025(3) 0.002(2) 0.000(2) -0.005(3)
C12 0.039(3) 0.074(5) 0.047(4) 0.013(3) -0.013(3) 0.017(3)
C13 0.044(3) 0.034(3) 0.028(3) -0.001(2) -0.010(2) 0.001(3)
C14 0.059(4) 0.041(3) 0.026(3) -0.002(2) -0.011(3) 0.012(3)
C15 0.047(4) 0.078(5) 0.039(3) 0.009(3) 0.002(3) 0.011(4)
C16 0.0088(19) 0.026(3) 0.049(3) 0.005(2) -0.002(2) 0.0016(19)
C17 0.024(2) 0.033(3) 0.035(3) 0.004(2) 0.000(2) 0.004(2)
C18 0.025(2) 0.024(3) 0.044(3) -0.003(2) 0.001(2) 0.000(2)
C19 0.025(2) 0.031(3) 0.043(3) 0.006(2) -0.003(2) 0.000(2)
C20 0.021(2) 0.041(3) 0.034(3) 0.005(2) -0.003(2) 0.001(2)
C21 0.012(2) 0.033(3) 0.041(3) 0.000(2) -0.006(2) 0.002(2)
C22 0.039(3) 0.043(3) 0.039(3) 0.007(3) 0.006(3) -0.001(3)
C23 0.047(3) 0.052(4) 0.037(3) -0.004(3) 0.008(3) 0.001(3)
C24 0.041(4) 0.117(8) 0.057(4) 0.028(5) -0.014(3) 0.000(4)
C25 0.028(3) 0.042(3) 0.046(3) -0.009(3) -0.009(2) 0.004(3)
C26 0.056(4) 0.059(4) 0.053(4) -0.014(3) -0.024(3) 0.013(4)
C27 0.042(4) 0.109(8) 0.097(7) -0.062(6) 0.000(4) 0.009(4)
C28 0.019(2) 0.025(2) 0.017(2) 0.0031(17) -0.0024(17) -0.0020(19)
C29 0.025(2) 0.022(2) 0.021(2) -0.0020(18) -0.0080(19) 0.006(2)
C30 0.023(2) 0.023(2) 0.027(2) -0.0033(19) -0.0076(19) 0.011(2)
C31 0.016(2) 0.025(2) 0.035(3) 0.002(2) -0.0071(19) 0.0008(19)
C32 0.025(2) 0.037(3) 0.039(3) 0.005(2) 0.008(2) 0.006(2)
C33 0.016(2) 0.030(3) 0.032(3) 0.002(2) -0.0010(19) -0.004(2)
C34 0.014(2) 0.037(3) 0.039(3) -0.006(2) -0.005(2) 0.004(2)
C35 0.028(3) 0.021(2) 0.037(3) 0.003(2) -0.008(2) 0.000(2)
C36 0.025(2) 0.030(3) 0.026(2) 0.000(2) -0.0006(19) 0.012(2)
C37 0.015(2) 0.023(2) 0.020(2) 0.0020(17) 0.0038(18) -0.0002(18)
C38 0.019(2) 0.036(3) 0.024(2) -0.010(2) -0.0079(19) -0.003(2)
C39 0.021(2) 0.028(3) 0.028(2) -0.003(2) -0.0085(19) -0.005(2)
C40 0.021(2) 0.030(3) 0.024(2) 0.0016(19) 0.0008(19) -0.006(2)
C41 0.032(3) 0.033(3) 0.034(3) 0.013(2) -0.009(2) -0.008(2)
C42 0.026(2) 0.024(3) 0.036(3) 0.007(2) -0.007(2) -0.002(2)
C43 0.031(3) 0.036(3) 0.041(3) 0.006(2) 0.005(2) 0.006(2)
C44 0.029(3) 0.045(3) 0.025(3) -0.007(2) -0.011(2) 0.007(2)
C45 0.035(3) 0.040(3) 0.043(3) -0.008(3) -0.008(2) -0.007(3)

loop_
_atom_type_symbol
_atom_type_description
_atom_type_scat_dispersion_real
_atom_type_scat_dispersion_imag
_atom_type_scat_source
C C 0.0181 0.0091 'International Tables Vol C Tables 4.2.6.8 and 6.1.1.4'
H H 0.0000 0.0000 'International Tables Vol C Tables 4.2.6.8 and 6.1.1.4'
N N 0.0311 0.0180 'International Tables Vol C Tables 4.2.6.8 and 6.1.1.4'
Al Al 0.2130 0.2455 'International Tables Vol C Tables 4.2.6.8 and 6.1.1.4'
Te Te -0.1759 6.3531 'International Tables Vol C Tables 4.2.6.8 and 6.1.1.4'

loop_
_geom_angle_atom_site_label_1
_geom_angle_atom_site_label_2
_geom_angle_atom_site_label_3
_geom_angle
_geom_angle_site_symmetry_1
_geom_angle_site_symmetry_3
N1 Al1 C37 106.76(19) . .
N1 Al1 C28 110.73(19) . .
C37 Al1 C28 96.84(18) . .
N1 Al1 Te1 118.34(14) . .
C37 Al1 Te1 119.08(14) . .
C28 Al1 Te1 102.65(13) . .
C1 N1 Al1 139.8(4) . .
C2 N2 C1 110.1(4) . .
C2 N2 C4 122.5(4) . .
C1 N2 C4 126.5(4) . .
C3 N3 C1 111.0(4) . .
C3 N3 C16 124.8(4) . .
C1 N3 C16 123.8(4) . .
C28 N4 C29 112.0(4) . .
C28 N4 C31 124.3(4) . .
C29 N4 C31 123.8(4) . .
C28 N5 C30 111.5(4) . .
C28 N5 C33 125.1(4) . .
C30 N5 C33 123.4(4) . .
C37 N6 C38 111.2(4) . .
C37 N6 C40 124.9(4) . .
C38 N6 C40 123.7(4) . .
C37 N7 C39 111.2(4) . .
C37 N7 C42 124.7(4) . .
C39 N7 C42 124.0(4) . .
N1 C1 N3 126.2(4) . .
N1 C1 N2 131.8(4) . .
N3 C1 N2 102.0(4) . .
C3 C2 N2 108.8(5) . .
C2 C3 N3 108.1(5) . .
C5 C4 C9 121.1(4) . .
C5 C4 N2 119.4(4) . .
C9 C4 N2 119.2(4) . .
C6 C5 C4 117.8(4) . .
C6 C5 C10 119.2(4) . .
C4 C5 C10 122.9(4) . .
C7 C6 C5 121.5(5) . .
C8 C7 C6 120.0(5) . .
C7 C8 C9 121.0(5) . .
C8 C9 C4 118.5(5) . .
C8 C9 C13 120.2(4) . .
C4 C9 C13 121.0(5) . .
C11 C10 C5 112.0(4) . .
C11 C10 C12 108.7(5) . .
C5 C10 C12 110.0(5) . .
C9 C13 C15 110.7(5) . .
C9 C13 C14 113.4(5) . .
C15 C13 C14 109.9(5) . .
C17 C16 C21 122.8(5) . .
C17 C16 N3 118.4(5) . .
C21 C16 N3 118.7(5) . .
C16 C17 C18 117.3(5) . .
C16 C17 C22 122.4(5) . .
C18 C17 C22 120.3(5) . .
C19 C18 C17 121.2(5) . .
C20 C19 C18 120.4(5) . .
C19 C20 C21 120.8(5) . .
C20 C21 C16 117.4(5) . .
C20 C21 C25 121.3(5) . .
C16 C21 C25 121.3(5) . .
C23 C22 C17 111.3(5) . .
C23 C22 C24 108.9(6) . .
C17 C22 C24 111.2(5) . .
C26 C25 C21 112.1(5) . .
C26 C25 C27 112.4(6) . .
C21 C25 C27 110.4(5) . .
N4 C28 N5 103.9(4) . .
N4 C28 Al1 130.9(3) . .
N5 C28 Al1 124.7(3) . .
C30 C29 N4 105.7(4) . .
C30 C29 C35 130.1(4) . .
N4 C29 C35 124.2(4) . .
C29 C30 N5 106.9(4) . .
C29 C30 C36 129.3(5) . .
N5 C30 C36 123.7(4) . .
N4 C31 C32 112.4(4) . .
N5 C33 C34 112.9(4) . .
N6 C37 N7 104.5(4) . .
N6 C37 Al1 126.4(3) . .
N7 C37 Al1 128.9(3) . .
C39 C38 N6 106.4(4) . .
C39 C38 C44 131.3(5) . .
N6 C38 C44 122.3(5) . .
C38 C39 N7 106.6(4) . .
C38 C39 C45 129.7(4) . .
N7 C39 C45 123.6(5) . .
N6 C40 C41 113.2(4) . .
N7 C42 C43 114.2(4) . .

loop_
_geom_bond_atom_site_label_1
_geom_bond_atom_site_label_2
_geom_bond_distance
_geom_bond_site_symmetry_2
Te1 Al1 2.5130(14) .
Al1 N1 1.804(4) .
Al1 C37 2.077(5) .
Al1 C28 2.084(5) .
N1 C1 1.259(6) .
N2 C2 1.389(6) .
N2 C1 1.426(6) .
N2 C4 1.431(6) .
N3 C3 1.388(6) .
N3 C1 1.413(6) .
N3 C16 1.429(7) .
N4 C28 1.353(6) .
N4 C29 1.403(6) .
N4 C31 1.470(6) .
N5 C28 1.365(6) .
N5 C30 1.389(6) .
N5 C33 1.466(6) .
N6 C37 1.359(6) .
N6 C38 1.406(6) .
N6 C40 1.464(6) .
N7 C37 1.362(6) .
N7 C39 1.402(6) .
N7 C42 1.458(6) .
C2 C3 1.328(8) .
C4 C5 1.405(7) .
C4 C9 1.407(6) .
C5 C6 1.392(7) .
C5 C10 1.525(6) .
C6 C7 1.387(7) .
C7 C8 1.372(8) .
C8 C9 1.393(8) .
C9 C13 1.521(7) .
C10 C11 1.522(8) .
C10 C12 1.548(8) .
C13 C15 1.527(9) .
C13 C14 1.530(7) .
C16 C17 1.391(8) .
C16 C21 1.403(8) .
C17 C18 1.396(7) .
C17 C22 1.525(8) .
C18 C19 1.379(8) .
C19 C20 1.377(8) .
C20 C21 1.398(8) .
C21 C25 1.520(8) .
C22 C23 1.500(8) .
C22 C24 1.555(9) .
C25 C26 1.504(8) .
C25 C27 1.520(10) .
C29 C30 1.357(7) .
C29 C35 1.477(7) .
C30 C36 1.503(6) .
C31 C32 1.512(7) .
C33 C34 1.523(6) .
C38 C39 1.351(7) .
C38 C44 1.499(7) .
C39 C45 1.484(7) .
C40 C41 1.515(7) .
C42 C43 1.516(7) .
